data_4034005
loop_
_publ_author_name
'Bagum, Halima'
'Christensen, Kirsten E.'
'Genov, Miroslav'
'Pretsch, Alexander'
'Pretsch, Dagmar'
'Moloney, Mark G.'

_publ_section_title
;
 Synthetic Access to 3-Substituted Pyroglutamic Acids from Tetramate
 Derivatives of Serine, Threonine, <i>allo</i>-Threonine, and Cysteine.
;
_journal_issue 16
_journal_name_full 'The Journal of organic chemistry'
_journal_page_first 10257
_journal_page_last 10279
_journal_paper_doi 10.1021/acs.joc.9b01432
_journal_volume 84
_journal_year 2019
_chemical_absolute_configuration ad
_chemical_formula_moiety 'C13 H19 N O7 S2'
_chemical_formula_sum 'C13 H19 N O7 S2'
_chemical_formula_weight 365.43
_chemical_melting_point ?
_space_group_IT_number 4
_space_group_name_Hall 'P 2yb'
_space_group_name_H-M_alt 'P 1 21 1'
_symmetry_cell_setting monoclinic
_symmetry_space_group_name_Hall 'P 2yb'
_symmetry_space_group_name_H-M 'P 1 21 1'
_atom_sites_solution_hydrogens difmap
_atom_sites_solution_primary other
_audit_creation_date 2017-07-26
_audit_creation_method CRYSTALS_ver_14.61_build_6320
_cell_angle_alpha 90
_cell_angle_beta 92.674(3)
_cell_angle_gamma 90
_cell_formula_units_Z 2
_cell_length_a 9.3561(3)
_cell_length_b 8.2582(2)
_cell_length_c 10.6327(3)
_cell_measurement_reflns_used 5399
_cell_measurement_temperature 150
_cell_measurement_theta_max 76
_cell_measurement_theta_min 5
_cell_volume 820.64(4)
_computing_cell_refinement 'CrysAlisPro, (Agilent, 2011)'
_computing_data_collection 'SuperNova, (Oxford Diffraction, 2010)'
_computing_data_reduction 'CrysAlisPro, (Agilent, 2011)'
_computing_molecular_graphics 'CAMERON (Watkin et al., 1996)'
_computing_publication_material 'CRYSTALS (Betteridge et al., 2003)'
_computing_structure_refinement 'CRYSTALS (Betteridge et al., 2003)'
_computing_structure_solution 'Superflip (Palatinus & Chapuis, 2007)'
_diffrn_ambient_temperature 150
_diffrn_measured_fraction_theta_full 0.998
_diffrn_measured_fraction_theta_max 0.987
_diffrn_measurement_device Area
_diffrn_measurement_device_type 'Oxford Diffraction SuperNova'
_diffrn_measurement_method \w
_diffrn_radiation_monochromator graphite
_diffrn_radiation_type 'Cu K\a'
_diffrn_radiation_wavelength 1.54184
_diffrn_reflns_av_R_equivalents 0.026
_diffrn_reflns_av_sigmaI/netI 0.0350
_diffrn_reflns_limit_h_max 11
_diffrn_reflns_limit_h_min -11
_diffrn_reflns_limit_k_max 10
_diffrn_reflns_limit_k_min -10
_diffrn_reflns_limit_l_max 11
_diffrn_reflns_limit_l_min -13
_diffrn_reflns_number 7719
_diffrn_reflns_theta_full 73.880
_diffrn_reflns_theta_max 76.164
_diffrn_reflns_theta_min 4.162
_diffrn_standards_number 0
_exptl_absorpt_coefficient_mu 3.271
_exptl_absorpt_correction_T_max 0.91
_exptl_absorpt_correction_T_min 0.60
_exptl_absorpt_correction_type multi-scan
_exptl_absorpt_process_details 'CrysAlisPro, (Agilent, 2011)'
_exptl_crystal_colour clear_pale_colourless
_exptl_crystal_density_diffrn 1.479
_exptl_crystal_density_meas ?
_exptl_crystal_density_method 'not measured'
_exptl_crystal_description plate
_exptl_crystal_F_000 384
_exptl_crystal_size_max 0.38
_exptl_crystal_size_mid 0.21
_exptl_crystal_size_min 0.03
_refine_diff_density_max 0.47
_refine_diff_density_min -0.28
_refine_ls_abs_structure_details 'Flack (1983), 1561 Friedel-pairs'
_refine_ls_abs_structure_Flack 0.001(12)
_refine_ls_extinction_method None
_refine_ls_goodness_of_fit_ref 0.9955
_refine_ls_hydrogen_treatment constr
_refine_ls_matrix_type full
_refine_ls_number_parameters 209
_refine_ls_number_reflns 3390
_refine_ls_number_restraints 1
_refine_ls_R_factor_all 0.0291
_refine_ls_R_factor_gt 0.0290
_refine_ls_shift/su_max 0.0003391
_refine_ls_shift/su_mean 0.0000352
_refine_ls_structure_factor_coef Fsqd
_refine_ls_weighting_details
;
 Method= Modified Sheldrick 
 w=1/[\s^2^(F^2^) + ( 0.06P)^2^ + 0.13P] 
 ,where P=(max(Fo^2^,0) + 2Fc^2^)/3 
;
_refine_ls_weighting_scheme calc
_refine_ls_wR_factor_all 0.0767
_refine_ls_wR_factor_gt 0.0765
_refine_ls_wR_factor_ref 0.0767
_reflns_limit_h_max 11
_reflns_limit_h_min -11
_reflns_limit_k_max 10
_reflns_limit_k_min -10
_reflns_limit_l_max 13
_reflns_limit_l_min 0
_reflns_number_gt 3371
_reflns_number_total 3390
_reflns_threshold_expression I>2.0\s(I)
_oxford_diffrn_Wilson_B_factor 1.62
_oxford_diffrn_Wilson_scale 0.01
_oxford_refine_ls_r_factor_ref 0.0291
_oxford_refine_ls_scale 11.3(4)
_oxford_reflns_number_all 3390
_oxford_reflns_threshold_expression_ref I>-3.0\s(I)
_oxford_structure_analysis_title 6785
_cod_data_source_file jo9b01432_si_002.cif
_cod_data_source_block 14
_cod_depositor_comments
;
The following automatic conversions were performed:

data item '_chemical_melting_point' value 'not measured' was changed
to '?' -- the value is undefined or not given.

data item '_atom_sites_solution_primary' value 'Other' was changed to
'other' in accordance with the
/home/data/users/saulius/crontab/automatic-downloads/current/ACS/lib/dictionaries/cif_core.dic
dictionary named 'cif_core.dic' version 2.4.2 last updated on
2011-04-26.

data item '_exptl_crystal_density_meas' value 'not measured' was
changed to '?' -- the value is perceived as not measured.

Automatic conversion script
Id: cif_fix_values 6909 2019-04-08 15:41:33Z antanas 
;
_cod_original_sg_symbol_H-M 'P 21 '
_cod_database_code 4034005

loop_
_symmetry_equiv_pos_as_xyz
x,y,z
-x,y+1/2,-z

loop_
_atom_site_label
_atom_site_type_symbol
_atom_site_fract_x
_atom_site_fract_y
_atom_site_fract_z
_atom_site_U_iso_or_equiv
_atom_site_occupancy
_atom_site_adp_type
_atom_site_refinement_flags_posn
O1 O 0.60828(15) 0.49984(18) 0.48236(12) 0.0276 1.0000 Uani .
S2 S 0.56230(4) 0.35496(8) 0.55519(3) 0.0175 1.0000 Uani .
C3 C 0.60299(16) 0.4069(2) 0.72318(15) 0.0164 1.0000 Uani .
N4 N 0.47843(14) 0.49596(17) 0.76279(13) 0.0157 1.0000 Uani .
C5 C 0.49208(18) 0.6616(2) 0.78458(16) 0.0196 1.0000 Uani .
C6 C 0.35458(17) 0.73860(19) 0.74440(15) 0.0193 1.0000 Uani .
C7 C 0.27374(17) 0.6244(2) 0.68955(15) 0.0174 1.0000 Uani .
C8 C 0.34217(16) 0.45832(19) 0.69688(14) 0.0154 1.0000 Uani .
C9 C 0.37048(17) 0.3760(2) 0.57096(15) 0.0219 1.0000 Uani .
C11 C 0.65094(17) 0.2620(2) 0.80619(15) 0.0200 1.0000 Uani .
C12 C 0.5342(2) 0.1339(2) 0.8147(2) 0.0297 1.0000 Uani .
C13 C 0.7840(2) 0.1870(3) 0.75011(19) 0.0307 1.0000 Uani .
C14 C 0.6916(2) 0.3287(3) 0.93778(17) 0.0311 1.0000 Uani .
O21 O 0.59994(14) 0.72630(17) 0.82754(15) 0.0306 1.0000 Uani .
O31 O 0.13744(13) 0.62812(17) 0.63559(12) 0.0232 1.0000 Uani .
S32 S 0.02066(4) 0.76378(8) 0.67515(4) 0.0217 1.0000 Uani .
O33 O 0.05464(16) 0.8120(2) 0.80140(13) 0.0363 1.0000 Uani .
O34 O -0.11188(14) 0.6875(2) 0.64068(16) 0.0372 1.0000 Uani .
C35 C 0.0544(2) 0.9210(3) 0.5709(2) 0.0295 1.0000 Uani .
C41 C 0.23963(16) 0.3541(2) 0.77314(16) 0.0198 1.0000 Uani .
O42 O 0.15989(16) 0.2564(2) 0.72467(15) 0.0384 1.0000 Uani .
O43 O 0.24593(14) 0.39523(18) 0.89282(12) 0.0272 1.0000 Uani .
C44 C 0.1457(2) 0.3139(3) 0.9723(2) 0.0392 1.0000 Uani .
H31 H 0.6805 0.4824 0.7184 0.0210 1.0000 Uiso R
H61 H 0.3309 0.8477 0.7528 0.0235 1.0000 Uiso R
H91 H 0.3291 0.2722 0.5684 0.0260 1.0000 Uiso R
H92 H 0.3366 0.4390 0.5015 0.0264 1.0000 Uiso R
H121 H 0.5704 0.0403 0.8586 0.0443 1.0000 Uiso R
H123 H 0.5006 0.1020 0.7319 0.0442 1.0000 Uiso R
H122 H 0.4523 0.1773 0.8602 0.0436 1.0000 Uiso R
H132 H 0.8261 0.1084 0.8087 0.0457 1.0000 Uiso R
H131 H 0.7580 0.1362 0.6669 0.0460 1.0000 Uiso R
H133 H 0.8547 0.2700 0.7362 0.0465 1.0000 Uiso R
H143 H 0.7206 0.2398 0.9942 0.0469 1.0000 Uiso R
H141 H 0.6095 0.3788 0.9707 0.0462 1.0000 Uiso R
H142 H 0.7676 0.4080 0.9360 0.0472 1.0000 Uiso R
H351 H -0.0049 1.0079 0.5925 0.0448 1.0000 Uiso R
H353 H 0.0314 0.8860 0.4867 0.0440 1.0000 Uiso R
H352 H 0.1517 0.9510 0.5796 0.0438 1.0000 Uiso R
H442 H 0.1804 0.3296 1.0558 0.0593 1.0000 Uiso R
H441 H 0.0557 0.3629 0.9598 0.0591 1.0000 Uiso R
H443 H 0.1368 0.2008 0.9521 0.0588 1.0000 Uiso R

loop_
_atom_site_aniso_label
_atom_site_aniso_U_11
_atom_site_aniso_U_22
_atom_site_aniso_U_33
_atom_site_aniso_U_23
_atom_site_aniso_U_13
_atom_site_aniso_U_12
O1 0.0301(7) 0.0284(6) 0.0243(6) 0.0080(5) 0.0025(5) -0.0051(5)
S2 0.01822(17) 0.01796(17) 0.01632(17) -0.00010(14) 0.00235(12) 0.00159(13)
C3 0.0130(6) 0.0185(7) 0.0177(7) -0.0020(6) 0.0009(5) 0.0013(5)
N4 0.0133(6) 0.0155(6) 0.0181(6) -0.0011(5) 0.0000(5) -0.0005(5)
C5 0.0194(8) 0.0175(8) 0.0217(8) -0.0026(6) -0.0007(6) 0.0001(6)
C6 0.0206(7) 0.0166(8) 0.0204(7) -0.0011(6) -0.0006(6) 0.0009(6)
C7 0.0161(7) 0.0188(7) 0.0172(7) 0.0008(6) -0.0008(6) 0.0020(6)
C8 0.0131(6) 0.0166(7) 0.0165(7) -0.0014(6) 0.0005(5) -0.0014(5)
C9 0.0172(7) 0.0271(9) 0.0211(7) -0.0074(7) -0.0011(6) -0.0007(6)
C11 0.0196(7) 0.0214(7) 0.0188(7) 0.0007(7) -0.0010(6) 0.0052(7)
C12 0.0309(9) 0.0217(8) 0.0363(10) 0.0078(7) -0.0011(8) 0.0004(7)
C13 0.0257(9) 0.0357(10) 0.0308(9) 0.0020(8) 0.0006(7) 0.0139(8)
C14 0.0349(10) 0.0372(11) 0.0204(8) -0.0023(8) -0.0067(7) 0.0081(8)
O21 0.0226(6) 0.0226(7) 0.0458(8) -0.0098(5) -0.0078(6) -0.0025(5)
O31 0.0188(6) 0.0233(6) 0.0268(6) -0.0053(5) -0.0062(5) 0.0054(4)
S32 0.01527(18) 0.0271(2) 0.0227(2) 0.00007(15) 0.00135(13) 0.00312(15)
O33 0.0313(7) 0.0549(10) 0.0229(6) -0.0064(6) 0.0030(5) 0.0117(6)
O34 0.0163(6) 0.0442(9) 0.0508(9) 0.0004(7) -0.0002(6) -0.0016(6)
C35 0.0265(9) 0.0278(9) 0.0342(9) 0.0075(7) 0.0008(7) 0.0074(7)
C41 0.0158(7) 0.0188(7) 0.0247(7) 0.0027(7) 0.0018(6) -0.0006(6)
O42 0.0345(7) 0.0418(8) 0.0392(7) -0.0065(7) 0.0060(6) -0.0238(7)
O43 0.0232(6) 0.0375(7) 0.0212(6) 0.0048(5) 0.0037(5) -0.0069(5)
C44 0.0252(9) 0.0639(16) 0.0289(9) 0.0161(9) 0.0053(7) -0.0082(9)

loop_
_atom_type_symbol
_atom_type_scat_dispersion_real
_atom_type_scat_dispersion_imag
_atom_type_scat_Cromer_Mann_a1
_atom_type_scat_Cromer_Mann_b1
_atom_type_scat_Cromer_Mann_a2
_atom_type_scat_Cromer_Mann_b2
_atom_type_scat_Cromer_Mann_a3
_atom_type_scat_Cromer_Mann_b3
_atom_type_scat_Cromer_Mann_a4
_atom_type_scat_Cromer_Mann_b4
_atom_type_scat_Cromer_Mann_c
_atom_type_scat_source
C 0.0181 0.0091 2.3100 20.8439 1.0200 10.2075 1.5886 0.5687 0.8650 51.6512 0.2156 'International Tables Vol C 4.2.6.8 and 6.1.1.4'
H 0.0000 0.0000 0.4930 10.5109 0.3229 26.1257 0.1402 3.1424 0.0408 57.7998 0.0030 'International Tables Vol C 4.2.6.8 and 6.1.1.4'
N 0.0311 0.0180 12.2126 0.0057 3.1322 9.8933 2.0125 28.9975 1.1663 0.5826 -11.5290 'International Tables Vol C 4.2.6.8 and 6.1.1.4'
O 0.0492 0.0322 3.0485 13.2771 2.2868 5.7011 1.5463 0.3239 0.8670 32.9089 0.2508 'International Tables Vol C 4.2.6.8 and 6.1.1.4'
S 0.3331 0.5567 6.9053 1.4679 5.2034 22.2151 1.4379 0.2536 1.5863 56.1720 0.8669 'International Tables Vol C 4.2.6.8 and 6.1.1.4'

loop_
_geom_angle_atom_site_label_1
_geom_angle_atom_site_label_2
_geom_angle_atom_site_label_3
_geom_angle
_geom_angle_publ_flag
O1 S2 C3 105.16(8) yes
O1 S2 C9 106.24(8) yes
C3 S2 C9 92.75(7) yes
S2 C3 N4 105.28(10) yes
S2 C3 C11 114.35(11) yes
N4 C3 C11 116.23(13) yes
S2 C3 H31 102.7 no
N4 C3 H31 107.7 no
C11 C3 H31 109.5 no
C3 N4 C5 118.42(14) yes
C3 N4 C8 116.51(12) yes
C5 N4 C8 111.13(13) yes
N4 C5 C6 107.59(14) yes
N4 C5 O21 124.33(16) yes
C6 C5 O21 128.08(16) yes
C5 C6 C7 106.95(14) yes
C5 C6 H61 126.5 no
C7 C6 H61 126.5 no
C6 C7 C8 112.97(14) yes
C6 C7 O31 131.79(16) yes
C8 C7 O31 115.07(14) yes
C7 C8 N4 100.93(12) yes
C7 C8 C9 116.48(14) yes
N4 C8 C9 109.31(12) yes
C7 C8 C41 105.08(12) yes
N4 C8 C41 114.59(13) yes
C9 C8 C41 110.31(13) yes
C8 C9 S2 109.50(10) yes
C8 C9 H91 110.0 no
S2 C9 H91 108.5 no
C8 C9 H92 111.8 no
S2 C9 H92 106.1 no
H91 C9 H92 110.8 no
C3 C11 C12 112.46(14) yes
C3 C11 C13 108.07(14) yes
C12 C11 C13 109.84(16) yes
C3 C11 C14 107.24(14) yes
C12 C11 C14 110.01(15) yes
C13 C11 C14 109.13(14) yes
C11 C12 H121 110.5 no
C11 C12 H123 110.0 no
H121 C12 H123 108.6 no
C11 C12 H122 110.5 no
H121 C12 H122 108.5 no
H123 C12 H122 108.7 no
C11 C13 H132 109.4 no
C11 C13 H131 110.2 no
H132 C13 H131 111.3 no
C11 C13 H133 110.2 no
H132 C13 H133 108.2 no
H131 C13 H133 107.6 no
C11 C14 H143 109.9 no
C11 C14 H141 108.7 no
H143 C14 H141 107.8 no
C11 C14 H142 112.1 no
H143 C14 H142 109.7 no
H141 C14 H142 108.6 no
C7 O31 S32 121.78(11) yes
O31 S32 O33 108.20(8) yes
O31 S32 O34 102.43(8) yes
O33 S32 O34 121.38(10) yes
O31 S32 C35 101.75(8) yes
O33 S32 C35 110.63(10) yes
O34 S32 C35 110.29(10) yes
S32 C35 H351 106.6 no
S32 C35 H353 109.3 no
H351 C35 H353 110.4 no
S32 C35 H352 109.6 no
H351 C35 H352 110.6 no
H353 C35 H352 110.2 no
C8 C41 O42 122.56(15) yes
C8 C41 O43 111.24(14) yes
O42 C41 O43 126.05(16) yes
C41 O43 C44 116.18(15) yes
O43 C44 H442 106.3 no
O43 C44 H441 108.5 no
H442 C44 H441 110.0 no
O43 C44 H443 111.7 no
H442 C44 H443 111.5 no
H441 C44 H443 108.7 no

loop_
_geom_bond_atom_site_label_1
_geom_bond_atom_site_label_2
_geom_bond_distance
_geom_bond_publ_flag
O1 S2 1.4990(13) yes
S2 C3 1.8590(16) yes
S2 C9 1.8186(16) yes
C3 N4 1.4569(19) yes
C3 C11 1.541(2) yes
C3 H31 0.960 no
N4 C5 1.392(2) yes
N4 C8 1.4593(19) yes
C5 C6 1.480(2) yes
C5 O21 1.212(2) yes
C6 C7 1.327(2) yes
C6 H61 0.933 no
C7 C8 1.514(2) yes
C7 O31 1.3741(19) yes
C8 C9 1.536(2) yes
C8 C41 1.547(2) yes
C9 H91 0.940 no
C9 H92 0.946 no
C11 C12 1.526(3) yes
C11 C13 1.536(2) yes
C11 C14 1.535(2) yes
C12 H121 0.957 no
C12 H123 0.958 no
C12 H122 0.992 no
C13 H132 0.970 no
C13 H131 0.999 no
C13 H133 0.968 no
C14 H143 0.978 no
C14 H141 0.954 no
C14 H142 0.967 no
O31 S32 1.6337(13) yes
S32 O33 1.4219(15) yes
S32 O34 1.4236(15) yes
S32 C35 1.746(2) yes
C35 H351 0.942 no
C35 H353 0.956 no
C35 H352 0.944 no
C41 O42 1.199(2) yes
C41 O43 1.316(2) yes
O43 C44 1.455(2) yes
C44 H442 0.940 no
C44 H441 0.938 no
C44 H443 0.961 no

loop_
_geom_hbond_atom_site_label_D
_geom_hbond_atom_site_label_H
_geom_hbond_atom_site_label_A
_geom_hbond_site_symmetry_A
_geom_hbond_angle_DHA
_geom_hbond_distance_DH
_geom_hbond_distance_HA
_geom_hbond_distance_DA
_geom_hbond_publ_flag
C9 H91 O1 2_646 139 0.94 2.39 3.166(3) yes
C12 H123 O1 2_646 175 0.96 2.59 3.548(3) yes
C35 H352 O1 2_656 158 0.94 2.40 3.297(3) yes
C44 H442 O21 2_647 131 0.94 2.50 3.201(3) yes
